data_4507654
loop_
_publ_author_name
'Cui, Jiehu'
'Yang, Qingxiang'
'Li, Yizhi'
'Guo, Zijian'
'Zheng, Hegen'

_publ_section_title
;
 Syntheses, Structures, Photochemical and Magnetic Properties of Novel
 Divalent Cd/Mn Coordination Polymers Based on a Semirigid Tripodal
 Carboxylate Ligand
;
_journal_issue 4
_journal_name_full 'Crystal Growth &amp; Design'
_journal_page_first 1694
_journal_paper_doi 10.1021/cg400015v
_journal_volume 13
_journal_year 2013
_chemical_formula_sum 'C48 H40 Mn3 N2 O20'
_chemical_formula_weight 1129.64
_chemical_name_systematic
; 
 ? 
;
_space_group_IT_number 15
_symmetry_cell_setting monoclinic
_symmetry_space_group_name_Hall '-C 2yc'
_symmetry_space_group_name_H-M 'C 1 2/c 1'
_atom_sites_solution_hydrogens geom
_atom_sites_solution_primary direct
_atom_sites_solution_secondary difmap
_audit_creation_method SHELXL-97
_cell_angle_alpha 90.00
_cell_angle_beta 106.412(2)
_cell_angle_gamma 90.00
_cell_formula_units_Z 4
_cell_length_a 27.430(4)
_cell_length_b 21.601(3)
_cell_length_c 9.3796(12)
_cell_measurement_temperature 296(2)
_cell_measurement_theta_max 28.175
_cell_measurement_theta_min 2.37
_cell_volume 5331.1(13)
_computing_cell_refinement 'SMART (Bruker, 2000)'
_computing_data_collection 'SMART (Bruker, 2000)'
_computing_data_reduction 'SMART (Bruker, 2000)'
_computing_molecular_graphics SHELXTL
_computing_publication_material SHELXTL
_computing_structure_refinement 'SHELXL-97 (Sheldrick, 2008)'
_computing_structure_solution 'SHELXS-97 (Sheldrick, 2008)'
_diffrn_ambient_temperature 296(2)
_diffrn_measured_fraction_theta_full 0.984
_diffrn_measured_fraction_theta_max 0.984
_diffrn_measurement_device_type 'phi and omega scans'
_diffrn_radiation_monochromator graphite
_diffrn_radiation_source 'fine-focus sealed tube'
_diffrn_radiation_type MoK\a
_diffrn_radiation_wavelength 0.71073
_diffrn_reflns_av_R_equivalents 0.0505
_diffrn_reflns_av_sigmaI/netI 0.0637
_diffrn_reflns_limit_h_max 35
_diffrn_reflns_limit_h_min -29
_diffrn_reflns_limit_k_max 28
_diffrn_reflns_limit_k_min -25
_diffrn_reflns_limit_l_max 11
_diffrn_reflns_limit_l_min -12
_diffrn_reflns_number 19773
_diffrn_reflns_theta_full 27.83
_diffrn_reflns_theta_max 27.83
_diffrn_reflns_theta_min 1.55
_exptl_absorpt_coefficient_mu 0.775
_exptl_absorpt_correction_T_max 0.856
_exptl_absorpt_correction_T_min 0.830
_exptl_absorpt_correction_type multi-scan
_exptl_absorpt_process_details 'SADABS; Bruker, 2000'
_exptl_crystal_density_diffrn 1.407
_exptl_crystal_density_method 'not measured'
_exptl_crystal_F_000 2308
_exptl_crystal_size_max 0.30
_exptl_crystal_size_mid 0.20
_exptl_crystal_size_min 0.20
_platon_squeeze_details
;
;
_refine_diff_density_max 0.656
_refine_diff_density_min -0.408
_refine_diff_density_rms 0.070
_refine_ls_extinction_method none
_refine_ls_goodness_of_fit_ref 1.032
_refine_ls_hydrogen_treatment constr
_refine_ls_matrix_type full
_refine_ls_number_parameters 333
_refine_ls_number_reflns 6236
_refine_ls_number_restraints 1
_refine_ls_restrained_S_all 1.032
_refine_ls_R_factor_all 0.0782
_refine_ls_R_factor_gt 0.0496
_refine_ls_shift/su_max 0.001
_refine_ls_shift/su_mean 0.000
_refine_ls_structure_factor_coef Fsqd
_refine_ls_weighting_details 'calc w=1/[\s^2^(Fo^2^)+(0.0547P)^2^+0.0000P] where P=(Fo^2^+2Fc^2^)/3'
_refine_ls_weighting_scheme calc
_refine_ls_wR_factor_gt 0.1150
_refine_ls_wR_factor_ref 0.1250
_reflns_number_gt 4064
_reflns_number_total 6331
_reflns_threshold_expression >2sigma(I)
_cod_data_source_file cg400015v_si_002.cif
_cod_data_source_block 5
_cod_original_cell_volume 5331.2(13)
_cod_original_sg_symbol_Hall -C2yc
_cod_original_sg_symbol_H-M C2/c
_cod_database_code 4507654

loop_
_symmetry_equiv_pos_as_xyz
'x, y, z'
'-x, y, -z+1/2'
'x+1/2, y+1/2, z'
'-x+1/2, y+1/2, -z+1/2'
'-x, -y, -z'
'x, -y, z-1/2'
'-x+1/2, -y+1/2, -z'
'x+1/2, -y+1/2, z-1/2'

loop_
_atom_site_label
_atom_site_type_symbol
_atom_site_fract_x
_atom_site_fract_y
_atom_site_fract_z
_atom_site_U_iso_or_equiv
_atom_site_adp_type
_atom_site_occupancy
_atom_site_symmetry_multiplicity
_atom_site_calc_flag
_atom_site_refinement_flags
C1 C 0.33433(9) 0.33018(14) 0.4203(3) 0.0318(6) Uani 1 1 d .
C2 C 0.38944(9) 0.32584(13) 0.4199(3) 0.0309(6) Uani 1 1 d .
C3 C 0.41260(9) 0.26874(14) 0.4253(3) 0.0352(6) Uani 1 1 d .
H3 H 0.3943 0.2326 0.4262 0.042 Uiso 1 1 calc R
C4 C 0.46326(10) 0.26613(15) 0.4294(3) 0.0398(7) Uani 1 1 d .
C5 C 0.49082(10) 0.31848(15) 0.4270(3) 0.0447(8) Uani 1 1 d .
H5 H 0.5246 0.3161 0.4267 0.054 Uiso 1 1 calc R
C6 C 0.46732(10) 0.37518(15) 0.4251(3) 0.0429(7) Uani 1 1 d .
C7 C 0.41670(9) 0.37929(14) 0.4203(3) 0.0384(7) Uani 1 1 d .
H7 H 0.4012 0.4177 0.4175 0.046 Uiso 1 1 calc R
C8 C 0.54412(10) 0.43281(14) 0.4926(4) 0.0450(7) Uani 1 1 d .
C9 C 0.56391(11) 0.41153(16) 0.6350(3) 0.0476(8) Uani 1 1 d .
H9A H 0.5429 0.3923 0.6839 0.057 Uiso 1 1 calc R
C10 C 0.61456(10) 0.41855(15) 0.7048(3) 0.0430(7) Uani 1 1 d .
H10 H 0.6281 0.4037 0.8010 0.052 Uiso 1 1 calc R
C11 C 0.64570(9) 0.44776(13) 0.6324(3) 0.0333(6) Uani 1 1 d .
C12 C 0.62534(10) 0.46867(14) 0.4891(3) 0.0388(7) Uani 1 1 d .
H12 H 0.6462 0.4881 0.4399 0.047 Uiso 1 1 calc R
C13 C 0.57433(10) 0.46102(14) 0.4177(3) 0.0437(7) Uani 1 1 d .
H13 H 0.5607 0.4748 0.3206 0.052 Uiso 1 1 calc R
C14 C 0.70052(10) 0.45718(14) 0.7124(3) 0.0389(7) Uani 1 1 d .
C15 C 0.53380(10) 0.19707(15) 0.5161(4) 0.0474(8) Uani 1 1 d .
C16 C 0.55532(11) 0.22513(16) 0.6502(3) 0.0487(8) Uani 1 1 d .
H16 H 0.5379 0.2560 0.6844 0.058 Uiso 1 1 calc R
C17 C 0.60321(11) 0.20709(16) 0.7342(3) 0.0467(8) Uani 1 1 d .
H17 H 0.6182 0.2267 0.8242 0.056 Uiso 1 1 calc R
C18 C 0.62891(10) 0.16058(14) 0.6862(3) 0.0403(7) Uani 1 1 d .
C19 C 0.60712(12) 0.13444(18) 0.5499(4) 0.0584(9) Uani 1 1 d .
H19 H 0.6246 0.1037 0.5151 0.070 Uiso 1 1 calc R
C20 C 0.55961(12) 0.15278(17) 0.4628(4) 0.0628(10) Uani 1 1 d .
H20 H 0.5456 0.1352 0.3696 0.075 Uiso 1 1 calc R
C21 C 0.67847(10) 0.13606(15) 0.7811(3) 0.0404(7) Uani 1 1 d .
C22 C 0.16545(16) 0.2023(2) -0.0153(4) 0.0767(12) Uani 1 1 d .
H22A H 0.1507 0.2186 0.0584 0.115 Uiso 1 1 calc R
H22B H 0.1450 0.1688 -0.0669 0.115 Uiso 1 1 calc R
H22C H 0.1670 0.2344 -0.0848 0.115 Uiso 1 1 calc R
C23 C 0.24200(17) 0.1490(2) -0.0360(4) 0.0789(13) Uani 1 1 d .
H23A H 0.2740 0.1338 0.0251 0.118 Uiso 1 1 calc R
H23B H 0.2478 0.1774 -0.1083 0.118 Uiso 1 1 calc R
H23C H 0.2218 0.1150 -0.0860 0.118 Uiso 1 1 calc R
C31 C 0.23699(12) 0.18888(16) 0.1990(4) 0.0506(8) Uani 1 1 d U
H31 H 0.2698 0.1739 0.2395 0.061 Uiso 1 1 calc R
Mn1 Mn 0.252932(14) 0.433405(19) 0.43900(4) 0.03211(13) Uani 1 1 d .
Mn2 Mn 0.2500 0.2500 0.5000 0.03951(18) Uani 1 2 d S
N1 N 0.21566(11) 0.18034(13) 0.0555(3) 0.0528(7) Uani 1 1 d U
O1 O 0.31262(7) 0.28092(10) 0.4311(2) 0.0473(5) Uani 1 1 d .
O2 O 0.31553(7) 0.38316(10) 0.4087(2) 0.0467(5) Uani 1 1 d .
O3 O 0.49242(7) 0.43006(11) 0.4206(3) 0.0636(7) Uani 1 1 d .
O4 O 0.71621(9) 0.43377(12) 0.8383(2) 0.0693(7) Uani 1 1 d .
O5 O 0.72797(7) 0.48549(11) 0.6501(3) 0.0591(6) Uani 1 1 d .
O6 O 0.48456(7) 0.20802(11) 0.4293(3) 0.0592(6) Uani 1 1 d .
O7 O 0.70043(7) 0.16024(10) 0.9056(2) 0.0455(5) Uani 1 1 d .
O8 O 0.69625(7) 0.08858(11) 0.7363(2) 0.0477(5) Uani 1 1 d .
O9 O 0.19056(8) 0.49124(12) 0.4913(3) 0.0675(7) Uani 1 1 d .
H9B H 0.2025 0.5091 0.5746 0.081 Uiso 1 1 d R
H9C H 0.1666 0.4675 0.4979 0.081 Uiso 1 1 d R
O10 O 0.21677(8) 0.21487(11) 0.2816(2) 0.0560(6) Uani 1 1 d .

loop_
_atom_site_aniso_label
_atom_site_aniso_U_11
_atom_site_aniso_U_22
_atom_site_aniso_U_33
_atom_site_aniso_U_23
_atom_site_aniso_U_13
_atom_site_aniso_U_12
C1 0.0221(12) 0.0472(19) 0.0253(14) -0.0034(12) 0.0053(11) -0.0020(13)
C2 0.0227(12) 0.0411(17) 0.0281(14) -0.0002(11) 0.0061(11) 0.0010(12)
C3 0.0231(12) 0.0388(17) 0.0395(16) 0.0026(12) 0.0020(11) -0.0007(12)
C4 0.0244(13) 0.0472(19) 0.0424(17) -0.0028(13) 0.0006(12) 0.0086(13)
C5 0.0191(12) 0.060(2) 0.0545(19) 0.0015(15) 0.0101(13) 0.0048(14)
C6 0.0223(12) 0.050(2) 0.0523(19) 0.0100(14) 0.0030(12) -0.0035(14)
C7 0.0238(12) 0.0382(17) 0.0507(18) 0.0021(13) 0.0065(12) 0.0028(12)
C8 0.0225(12) 0.045(2) 0.064(2) 0.0044(15) 0.0066(13) -0.0033(13)
C9 0.0365(15) 0.058(2) 0.052(2) 0.0044(15) 0.0188(15) -0.0099(15)
C10 0.0390(15) 0.055(2) 0.0346(16) 0.0011(13) 0.0106(13) -0.0098(15)
C11 0.0276(13) 0.0342(16) 0.0358(15) -0.0010(11) 0.0055(12) -0.0037(12)
C12 0.0279(13) 0.0448(19) 0.0430(17) 0.0067(13) 0.0088(13) -0.0050(13)
C13 0.0323(14) 0.0465(19) 0.0465(18) 0.0131(14) 0.0016(13) -0.0063(14)
C14 0.0303(14) 0.0392(17) 0.0428(18) -0.0073(13) 0.0031(13) -0.0037(13)
C15 0.0254(13) 0.049(2) 0.061(2) 0.0012(15) 0.0017(14) 0.0112(14)
C16 0.0339(15) 0.056(2) 0.054(2) -0.0063(16) 0.0084(14) 0.0174(15)
C17 0.0316(14) 0.060(2) 0.0454(18) -0.0012(15) 0.0061(13) 0.0101(15)
C18 0.0281(13) 0.053(2) 0.0376(17) 0.0084(13) 0.0053(13) 0.0102(13)
C19 0.0393(17) 0.069(3) 0.059(2) -0.0134(17) 0.0009(16) 0.0242(17)
C20 0.0440(18) 0.073(3) 0.058(2) -0.0223(18) -0.0084(16) 0.0243(18)
C21 0.0278(13) 0.052(2) 0.0411(18) 0.0160(14) 0.0101(13) 0.0080(14)
C22 0.088(3) 0.085(3) 0.048(2) -0.0069(19) 0.003(2) 0.010(2)
C23 0.111(3) 0.081(3) 0.057(2) -0.012(2) 0.043(2) -0.001(2)
C31 0.0459(17) 0.053(2) 0.055(2) -0.0046(15) 0.0178(16) -0.0062(16)
Mn1 0.02152(19) 0.0387(3) 0.0338(2) 0.00028(18) 0.00403(17) -0.00168(18)
Mn2 0.0327(3) 0.0555(4) 0.0329(3) -0.0081(3) 0.0133(3) -0.0172(3)
N1 0.0681(19) 0.0558(18) 0.0333(15) -0.0074(12) 0.0123(14) -0.0042(15)
O1 0.0285(10) 0.0512(14) 0.0662(14) 0.0029(10) 0.0200(10) -0.0060(10)
O2 0.0275(10) 0.0471(14) 0.0681(14) -0.0052(10) 0.0175(10) 0.0032(10)
O3 0.0216(9) 0.0579(16) 0.1019(19) 0.0287(13) 0.0018(11) -0.0043(10)
O4 0.0555(14) 0.103(2) 0.0359(13) 0.0056(13) -0.0085(11) -0.0136(14)
O5 0.0296(11) 0.0507(15) 0.0919(17) 0.0207(12) 0.0089(11) -0.0094(10)
O6 0.0280(10) 0.0536(15) 0.0819(17) -0.0136(12) -0.0073(11) 0.0153(11)
O7 0.0318(10) 0.0605(15) 0.0409(12) 0.0064(10) 0.0049(9) 0.0061(10)
O8 0.0346(10) 0.0591(15) 0.0456(12) 0.0072(10) 0.0054(9) 0.0184(10)
O9 0.0461(13) 0.084(2) 0.0721(16) -0.0245(13) 0.0164(12) 0.0021(13)
O10 0.0491(13) 0.0754(18) 0.0444(13) -0.0157(11) 0.0144(11) -0.0040(12)

loop_
_atom_type_symbol
_atom_type_description
_atom_type_scat_dispersion_real
_atom_type_scat_dispersion_imag
_atom_type_scat_source
C C 0.0033 0.0016 'International Tables Vol C Tables 4.2.6.8 and 6.1.1.4'
H H 0.0000 0.0000 'International Tables Vol C Tables 4.2.6.8 and 6.1.1.4'
N N 0.0061 0.0033 'International Tables Vol C Tables 4.2.6.8 and 6.1.1.4'
O O 0.0106 0.0060 'International Tables Vol C Tables 4.2.6.8 and 6.1.1.4'
Mn Mn 0.3368 0.7283 'International Tables Vol C Tables 4.2.6.8 and 6.1.1.4'

loop_
_geom_angle_atom_site_label_1
_geom_angle_atom_site_label_2
_geom_angle_atom_site_label_3
_geom_angle
_geom_angle_site_symmetry_1
_geom_angle_site_symmetry_3
O1 C1 O2 126.8(2) . .
O1 C1 C2 116.8(2) . .
O2 C1 C2 116.4(2) . .
C7 C2 C3 120.4(2) . .
C7 C2 C1 119.3(2) . .
C3 C2 C1 120.2(2) . .
C4 C3 C2 119.1(3) . .
C4 C3 H3 120.5 . .
C2 C3 H3 120.5 . .
C5 C4 C3 121.6(3) . .
C5 C4 O6 121.0(2) . .
C3 C4 O6 117.3(3) . .
C4 C5 C6 118.5(2) . .
C4 C5 H5 120.8 . .
C6 C5 H5 120.8 . .
C5 C6 O3 121.9(2) . .
C5 C6 C7 121.3(3) . .
O3 C6 C7 116.8(3) . .
C2 C7 C6 119.2(3) . .
C2 C7 H7 120.4 . .
C6 C7 H7 120.4 . .
C9 C8 C13 121.2(3) . .
C9 C8 O3 121.8(3) . .
C13 C8 O3 116.9(3) . .
C8 C9 C10 119.9(3) . .
C8 C9 H9A 120.0 . .
C10 C9 H9A 120.0 . .
C9 C10 C11 120.0(3) . .
C9 C10 H10 120.0 . .
C11 C10 H10 120.0 . .
C12 C11 C10 119.5(2) . .
C12 C11 C14 121.2(2) . .
C10 C11 C14 119.3(2) . .
C11 C12 C13 120.6(2) . .
C11 C12 H12 119.7 . .
C13 C12 H12 119.7 . .
C8 C13 C12 118.8(3) . .
C8 C13 H13 120.6 . .
C12 C13 H13 120.6 . .
O4 C14 O5 123.7(3) . .
O4 C14 C11 116.8(3) . .
O5 C14 C11 119.4(3) . .
C20 C15 C16 120.8(3) . .
C20 C15 O6 115.1(3) . .
C16 C15 O6 124.0(3) . .
C15 C16 C17 119.5(3) . .
C15 C16 H16 120.3 . .
C17 C16 H16 120.3 . .
C18 C17 C16 120.8(3) . .
C18 C17 H17 119.6 . .
C16 C17 H17 119.6 . .
C17 C18 C19 118.5(3) . .
C17 C18 C21 121.9(3) . .
C19 C18 C21 119.5(3) . .
C18 C19 C20 121.5(3) . .
C18 C19 H19 119.3 . .
C20 C19 H19 119.3 . .
C15 C20 C19 118.8(3) . .
C15 C20 H20 120.6 . .
C19 C20 H20 120.6 . .
O8 C21 O7 121.1(3) . .
O8 C21 C18 117.6(3) . .
O7 C21 C18 121.2(3) . .
O8 C21 Mn1 53.81(14) . 8_556
O7 C21 Mn1 67.92(15) . 8_556
C18 C21 Mn1 165.6(2) . 8_556
N1 C22 H22A 109.5 . .
N1 C22 H22B 109.5 . .
H22A C22 H22B 109.5 . .
N1 C22 H22C 109.5 . .
H22A C22 H22C 109.5 . .
H22B C22 H22C 109.5 . .
N1 C23 H23A 109.5 . .
N1 C23 H23B 109.5 . .
H23A C23 H23B 109.5 . .
N1 C23 H23C 109.5 . .
H23A C23 H23C 109.5 . .
H23B C23 H23C 109.5 . .
O10 C31 N1 124.5(3) . .
O10 C31 H31 117.8 . .
N1 C31 H31 117.8 . .
O4 Mn1 O5 109.51(11) 2_656 5_666
O4 Mn1 O2 91.27(9) 2_656 .
O5 Mn1 O2 94.15(8) 5_666 .
O4 Mn1 O8 154.91(9) 2_656 8_455
O5 Mn1 O8 91.86(9) 5_666 8_455
O2 Mn1 O8 100.37(8) . 8_455
O4 Mn1 O9 84.03(9) 2_656 .
O5 Mn1 O9 85.07(9) 5_666 .
O2 Mn1 O9 174.65(8) . .
O8 Mn1 O9 84.95(8) 8_455 .
O4 Mn1 O7 101.22(9) 2_656 8_455
O5 Mn1 O7 148.54(9) 5_666 8_455
O2 Mn1 O7 91.68(8) . 8_455
O8 Mn1 O7 56.68(8) 8_455 8_455
O9 Mn1 O7 91.73(8) . 8_455
O4 Mn1 C21 128.08(10) 2_656 8_455
O5 Mn1 C21 120.03(10) 5_666 8_455
O2 Mn1 C21 99.33(8) . 8_455
O8 Mn1 C21 28.29(9) 8_455 8_455
O9 Mn1 C21 85.60(9) . 8_455
O7 Mn1 C21 28.60(8) 8_455 8_455
O1 Mn2 O1 180.0 . 7_556
O1 Mn2 O10 91.01(8) . 7_556
O1 Mn2 O10 88.99(8) 7_556 7_556
O1 Mn2 O10 89.00(8) . .
O1 Mn2 O10 91.01(8) 7_556 .
O10 Mn2 O10 180.0 7_556 .
O1 Mn2 O7 86.73(7) . 2_656
O1 Mn2 O7 93.27(7) 7_556 2_656
O10 Mn2 O7 83.62(8) 7_556 2_656
O10 Mn2 O7 96.38(8) . 2_656
O1 Mn2 O7 93.27(7) . 8_455
O1 Mn2 O7 86.73(7) 7_556 8_455
O10 Mn2 O7 96.38(8) 7_556 8_455
O10 Mn2 O7 83.62(8) . 8_455
O7 Mn2 O7 180.0 2_656 8_455
C31 N1 C22 121.2(3) . .
C31 N1 C23 121.5(3) . .
C22 N1 C23 117.4(3) . .
C1 O1 Mn2 138.63(18) . .
C1 O2 Mn1 142.14(17) . .
C6 O3 C8 118.2(2) . .
C14 O4 Mn1 156.1(2) . 2_656
C14 O5 Mn1 150.0(2) . 5_666
C4 O6 C15 119.7(2) . .
C21 O7 Mn2 138.50(18) . 2_656
C21 O7 Mn1 83.48(17) . 8_556
Mn2 O7 Mn1 111.71(8) 2_656 8_556
C21 O8 Mn1 97.90(18) . 8_556
Mn1 O9 H9B 109.2 . .
Mn1 O9 H9C 109.1 . .
H9B O9 H9C 108.2 . .
C31 O10 Mn2 129.1(2) . .

loop_
_geom_bond_atom_site_label_1
_geom_bond_atom_site_label_2
_geom_bond_distance
_geom_bond_site_symmetry_2
C1 O1 1.237(3) .
C1 O2 1.247(3) .
C1 C2 1.516(3) .
C2 C7 1.375(4) .
C2 C3 1.382(4) .
C3 C4 1.380(3) .
C3 H3 0.9300 .
C4 C5 1.364(4) .
C4 O6 1.385(3) .
C5 C6 1.382(4) .
C5 H5 0.9300 .
C6 O3 1.377(4) .
C6 C7 1.380(3) .
C7 H7 0.9300 .
C8 C9 1.371(4) .
C8 C13 1.371(4) .
C8 O3 1.389(3) .
C9 C10 1.367(4) .
C9 H9A 0.9300 .
C10 C11 1.384(4) .
C10 H10 0.9300 .
C11 C12 1.378(4) .
C11 C14 1.492(4) .
C12 C13 1.380(4) .
C12 H12 0.9300 .
C13 H13 0.9300 .
C14 O4 1.244(3) .
C14 O5 1.237(3) .
C15 C20 1.366(4) .
C15 C16 1.370(4) .
C15 O6 1.386(3) .
C16 C17 1.383(4) .
C16 H16 0.9300 .
C17 C18 1.374(4) .
C17 H17 0.9300 .
C18 C19 1.371(4) .
C18 C21 1.496(4) .
C19 C20 1.386(4) .
C19 H19 0.9300 .
C20 H20 0.9300 .
C21 O8 1.257(4) .
C21 O7 1.266(4) .
C21 Mn1 2.628(3) 8_556
C22 N1 1.430(4) .
C22 H22A 0.9600 .
C22 H22B 0.9600 .
C22 H22C 0.9600 .
C23 N1 1.438(4) .
C23 H23A 0.9600 .
C23 H23B 0.9600 .
C23 H23C 0.9600 .
C31 O10 1.210(3) .
C31 N1 1.321(4) .
C31 H31 0.9300 .
Mn1 O4 2.020(2) 2_656
Mn1 O5 2.071(2) 5_666
Mn1 O2 2.1172(19) .
Mn1 O8 2.1416(19) 8_455
Mn1 O9 2.281(2) .
Mn1 O7 2.451(2) 8_455
Mn1 C21 2.628(3) 8_455
Mn2 O1 2.1072(17) .
Mn2 O1 2.1072(17) 7_556
Mn2 O10 2.133(2) 7_556
Mn2 O10 2.133(2) .
Mn2 O7 2.390(2) 2_656
Mn2 O7 2.390(2) 8_455
O4 Mn1 2.020(2) 2_656
O5 Mn1 2.071(2) 5_666
O7 Mn2 2.390(2) 2_656
O7 Mn1 2.451(2) 8_556
O8 Mn1 2.1416(19) 8_556
O9 H9B 0.8500 .
O9 H9C 0.8499 .

loop_
_platon_squeeze_void_nr
_platon_squeeze_void_average_x
_platon_squeeze_void_average_y
_platon_squeeze_void_average_z
_platon_squeeze_void_volume
_platon_squeeze_void_count_electrons
_platon_squeeze_void_content
1 0.000 0.500 -0.012 470 97 ' '
2 0.500 1.000 0.086 470 97 ' '
